data_7107547
loop_
_publ_author_name
'Soji Shimizu'
'Yuki Ito'
'Kazuaki Oniwa'
'Shoma Hirokawa'
'Yoshiaki Miura'
'Osamu Matsushita'
'Nagao Kobayashi'

_publ_section_title
;
 Synthesis of 5,10,15-triazaporphyrins-effect of benzo-annulation on the
 electronic structures
;
_journal_name_full Chem.Commun.
_journal_page_first 3851
_journal_paper_doi 10.1039/c2cc30625e
_journal_volume 48
_journal_year 2012
_chemical_formula_moiety 'C15 H5 Br2 F5 N2'
_chemical_formula_sum 'C15 H5 Br2 F5 N2'
_chemical_formula_weight 468.03
_chemical_name_systematic
;
?
;
_space_group_IT_number 15
_symmetry_cell_setting monoclinic
_symmetry_Int_Tables_number 15
_symmetry_space_group_name_Hall '-C 2yc'
_symmetry_space_group_name_H-M 'C 1 2/c 1'
_atom_sites_solution_hydrogens geom
_atom_sites_solution_primary direct
_atom_sites_solution_secondary difmap
_audit_creation_method SHELXL-97
_cell_angle_alpha 90.00
_cell_angle_beta 93.759(6)
_cell_angle_gamma 90.00
_cell_formula_units_Z 4
_cell_length_a 13.432(6)
_cell_length_b 15.534(7)
_cell_length_c 7.285(3)
_cell_measurement_reflns_used 3965
_cell_measurement_temperature 100(2)
_cell_measurement_theta_max 27.64
_cell_measurement_theta_min 2.62
_cell_volume 1516.8(11)
_computing_cell_refinement 'Bruker SMART'
_computing_data_collection 'Bruker SMART'
_computing_data_reduction 'Bruker SAINT'
_computing_molecular_graphics 'Yadokari-XG 2009 (Wakita, Nemoto et al., 2009)'
_computing_publication_material 'Yadokari-XG 2009 (Wakita, Nemoto et al., 2009)'
_computing_structure_refinement 'SHELXL-97 (Sheldrick, 1997)'
_computing_structure_solution 'SHELXS-97 (Sheldrick, 1997)'
_diffrn_ambient_temperature 100(2)
_diffrn_detector_area_resol_mean 8.333
_diffrn_measured_fraction_theta_full 0.988
_diffrn_measured_fraction_theta_max 0.988
_diffrn_measurement_device_type 'Bruker APEX-II CCD'
_diffrn_measurement_method 'phi and omega scans'
_diffrn_radiation_monochromator 'Bruker Helios multilayered confocal mirror'
_diffrn_radiation_source 'Bruker TXS fine-focus rotating anode'
_diffrn_radiation_type MoK\a
_diffrn_radiation_wavelength 0.71073
_diffrn_reflns_av_R_equivalents 0.0508
_diffrn_reflns_av_sigmaI/netI 0.0412
_diffrn_reflns_limit_h_max 15
_diffrn_reflns_limit_h_min -14
_diffrn_reflns_limit_k_max 18
_diffrn_reflns_limit_k_min -18
_diffrn_reflns_limit_l_max 8
_diffrn_reflns_limit_l_min -8
_diffrn_reflns_number 5116
_diffrn_reflns_theta_full 24.99
_diffrn_reflns_theta_max 24.99
_diffrn_reflns_theta_min 2.01
_exptl_absorpt_coefficient_mu 5.400
_exptl_absorpt_correction_T_max 0.8997
_exptl_absorpt_correction_T_min 0.4114
_exptl_absorpt_correction_type empirical
_exptl_crystal_colour orange
_exptl_crystal_density_diffrn 2.050
_exptl_crystal_description prism
_exptl_crystal_F_000 896
_exptl_crystal_size_max 0.20
_exptl_crystal_size_mid 0.10
_exptl_crystal_size_min 0.02
_refine_diff_density_max 2.568
_refine_diff_density_min -0.758
_refine_diff_density_rms 0.149
_refine_ls_extinction_method none
_refine_ls_goodness_of_fit_ref 1.056
_refine_ls_hydrogen_treatment mixed
_refine_ls_matrix_type full
_refine_ls_number_parameters 115
_refine_ls_number_reflns 1332
_refine_ls_number_restraints 3
_refine_ls_restrained_S_all 1.056
_refine_ls_R_factor_all 0.0562
_refine_ls_R_factor_gt 0.0455
_refine_ls_shift/su_max 0.000
_refine_ls_shift/su_mean 0.000
_refine_ls_structure_factor_coef Fsqd
_refine_ls_weighting_details 'calc w=1/[\s^2^(Fo^2^)+(0.0636P)^2^+17.7297P] where P=(Fo^2^+2Fc^2^)/3'
_refine_ls_weighting_scheme calc
_refine_ls_wR_factor_gt 0.1206
_refine_ls_wR_factor_ref 0.1309
_reflns_number_gt 1130
_reflns_number_total 1332
_reflns_threshold_expression >2sigma(I)
_cod_data_source_file c2cc30625e.txt
_cod_data_source_block test1
_cod_original_cell_volume 1516.6(12)
_cod_original_sg_symbol_H-M 'C 2/c'
_cod_database_code 7107547

loop_
_symmetry_equiv_pos_as_xyz
'x, y, z'
'-x, y, -z+1/2'
'x+1/2, y+1/2, z'
'-x+1/2, y+1/2, -z+1/2'
'-x, -y, -z'
'x, -y, z-1/2'
'-x+1/2, -y+1/2, -z'
'x+1/2, -y+1/2, z-1/2'

loop_
_atom_site_label
_atom_site_type_symbol
_atom_site_fract_x
_atom_site_fract_y
_atom_site_fract_z
_atom_site_U_iso_or_equiv
_atom_site_adp_type
_atom_site_occupancy
_atom_site_symmetry_multiplicity
_atom_site_calc_flag
_atom_site_refinement_flags
N1 N 0.5956(4) 0.0326(3) 0.2062(6) 0.0220(10) Uani 1 1 d D
H3 H 0.537(2) 0.0693(16) 0.210(14) 0.01(2) Uiso 0.50 1 d PD
C1 C 0.6892(5) 0.0502(3) 0.1715(7) 0.0247(12) Uani 1 1 d D
C2 C 0.7468(5) -0.0243(4) 0.1477(8) 0.0274(13) Uani 1 1 d .
H1 H 0.8149 -0.0274 0.1199 0.033 Uiso 1 1 calc R
C3 C 0.6825(4) -0.0918(3) 0.1737(7) 0.0244(12) Uani 1 1 d .
H2 H 0.6987 -0.1512 0.1676 0.029 Uiso 1 1 calc R
C4 C 0.5886(4) -0.0577(3) 0.2107(7) 0.0217(12) Uani 1 1 d D
C5 C 0.5000 -0.0993(4) 0.2500 0.0185(15) Uani 1 2 d S
C6 C 0.5000 -0.1954(5) 0.2500 0.0214(16) Uani 1 2 d S
C7 C 0.5147(4) -0.2418(3) 0.0912(8) 0.0273(13) Uani 1 1 d .
C8 C 0.5160(5) -0.3309(4) 0.0912(9) 0.0336(15) Uani 1 1 d .
C9 C 0.5000 -0.3748(5) 0.2500 0.040(2) Uani 1 2 d S
F1 F 0.5296(3) -0.2015(2) -0.0665(4) 0.0356(9) Uani 1 1 d .
F2 F 0.5318(4) -0.3737(3) -0.0646(6) 0.0551(12) Uani 1 1 d .
F3 F 0.5000 -0.4611(3) 0.2500 0.0633(19) Uani 1 2 d S
Br1 Br 0.73168(5) 0.16427(3) 0.15437(8) 0.0316(3) Uani 1 1 d .

loop_
_atom_site_aniso_label
_atom_site_aniso_U_11
_atom_site_aniso_U_22
_atom_site_aniso_U_33
_atom_site_aniso_U_23
_atom_site_aniso_U_13
_atom_site_aniso_U_12
N1 0.037(3) 0.008(2) 0.022(2) 0.0001(17) 0.007(2) -0.0009(19)
C1 0.038(3) 0.015(3) 0.021(3) 0.002(2) 0.003(2) -0.002(2)
C2 0.036(3) 0.020(3) 0.027(3) -0.002(2) 0.009(3) 0.000(2)
C3 0.039(3) 0.012(2) 0.022(3) -0.001(2) 0.003(2) 0.003(2)
C4 0.041(3) 0.008(2) 0.017(3) 0.0022(19) 0.005(2) 0.000(2)
C5 0.033(4) 0.008(3) 0.014(3) 0.000 0.001(3) 0.000
C6 0.030(4) 0.009(3) 0.025(4) 0.000 0.001(3) 0.000
C7 0.040(4) 0.014(3) 0.028(3) -0.004(2) 0.001(3) 0.005(2)
C8 0.040(4) 0.017(3) 0.042(4) -0.013(3) -0.008(3) 0.006(2)
C9 0.052(6) 0.007(4) 0.059(6) 0.000 -0.007(5) 0.000
F1 0.063(3) 0.0228(18) 0.0222(17) -0.0040(14) 0.0083(16) 0.0043(16)
F2 0.080(3) 0.027(2) 0.058(3) -0.0266(19) 0.000(2) 0.013(2)
F3 0.088(5) 0.005(2) 0.094(5) 0.000 -0.014(4) 0.000
Br1 0.0406(4) 0.0171(4) 0.0375(4) 0.0020(2) 0.0062(3) -0.0085(2)

loop_
_atom_type_symbol
_atom_type_description
_atom_type_scat_dispersion_real
_atom_type_scat_dispersion_imag
_atom_type_scat_source
C C 0.0033 0.0016 'International Tables Vol C Tables 4.2.6.8 and 6.1.1.4'
H H 0.0000 0.0000 'International Tables Vol C Tables 4.2.6.8 and 6.1.1.4'
N N 0.0061 0.0033 'International Tables Vol C Tables 4.2.6.8 and 6.1.1.4'
F F 0.0171 0.0103 'International Tables Vol C Tables 4.2.6.8 and 6.1.1.4'
Br Br -0.2901 2.4595 'International Tables Vol C Tables 4.2.6.8 and 6.1.1.4'

loop_
_geom_angle_atom_site_label_1
_geom_angle_atom_site_label_2
_geom_angle_atom_site_label_3
_geom_angle
_geom_angle_site_symmetry_1
_geom_angle_site_symmetry_3
C1 N1 C4 106.0(5) . .
C1 N1 H3 131.4(18) . .
C4 N1 H3 122.0(18) . .
N1 C1 C2 112.9(5) . .
N1 C1 Br1 120.4(4) . .
C2 C1 Br1 126.7(5) . .
C3 C2 C1 104.6(5) . .
C3 C2 H1 127.7 . .
C1 C2 H1 127.7 . .
C2 C3 C4 108.5(5) . .
C2 C3 H2 125.8 . .
C4 C3 H2 125.8 . .
C5 C4 N1 121.6(5) . .
C5 C4 C3 130.5(5) . .
N1 C4 C3 107.9(5) . .
C4 C5 C4 125.1(7) . 2_655
C4 C5 C6 117.5(3) . .
C4 C5 C6 117.5(3) 2_655 .
C7 C6 C7 117.4(7) . 2_655
C7 C6 C5 121.3(3) . .
C7 C6 C5 121.3(3) 2_655 .
F1 C7 C8 117.7(5) . .
F1 C7 C6 120.8(5) . .
C8 C7 C6 121.5(6) . .
F2 C8 C9 120.6(5) . .
F2 C8 C7 119.8(6) . .
C9 C8 C7 119.6(6) . .
F3 C9 C8 119.8(4) . .
F3 C9 C8 119.8(4) . 2_655
C8 C9 C8 120.5(7) . 2_655

loop_
_geom_bond_atom_site_label_1
_geom_bond_atom_site_label_2
_geom_bond_distance
_geom_bond_site_symmetry_2
N1 C1 1.326(8) .
N1 C4 1.407(6) .
N1 H3 0.970(14) .
C1 C2 1.410(8) .
C1 Br1 1.869(5) .
C2 C3 1.380(8) .
C2 H1 0.9500 .
C3 C4 1.410(8) .
C3 H2 0.9500 .
C4 C5 1.400(7) .
C5 C4 1.400(7) 2_655
C5 C6 1.493(10) .
C6 C7 1.388(7) .
C6 C7 1.388(7) 2_655
C7 F1 1.335(7) .
C7 C8 1.385(8) .
C8 F2 1.344(7) .
C8 C9 1.371(8) .
C9 F3 1.341(10) .
C9 C8 1.371(8) 2_655

loop_
_geom_torsion_atom_site_label_1
_geom_torsion_atom_site_label_2
_geom_torsion_atom_site_label_3
_geom_torsion_atom_site_label_4
_geom_torsion
_geom_torsion_site_symmetry_1
_geom_torsion_site_symmetry_4
C4 N1 C1 C2 1.4(6) . .
C4 N1 C1 Br1 -179.8(4) . .
N1 C1 C2 C3 -1.2(7) . .
Br1 C1 C2 C3 -179.9(4) . .
C1 C2 C3 C4 0.4(6) . .
C1 N1 C4 C5 178.0(4) . .
C1 N1 C4 C3 -1.0(6) . .
C2 C3 C4 C5 -178.6(5) . .
C2 C3 C4 N1 0.4(6) . .
N1 C4 C5 C4 -0.5(4) . 2_655
C3 C4 C5 C4 178.3(6) . 2_655
N1 C4 C5 C6 179.5(4) . .
C3 C4 C5 C6 -1.7(6) . .
C4 C5 C6 C7 -63.4(4) . .
C4 C5 C6 C7 116.6(4) 2_655 .
C4 C5 C6 C7 116.6(4) . 2_655
C4 C5 C6 C7 -63.4(4) 2_655 2_655
C7 C6 C7 F1 -179.8(6) 2_655 .
C5 C6 C7 F1 0.2(6) . .
C7 C6 C7 C8 -0.8(4) 2_655 .
C5 C6 C7 C8 179.2(4) . .
F1 C7 C8 F2 -0.1(9) . .
C6 C7 C8 F2 -179.1(5) . .
F1 C7 C8 C9 -179.4(5) . .
C6 C7 C8 C9 1.6(9) . .
F2 C8 C9 F3 -0.1(7) . .
C7 C8 C9 F3 179.2(4) . .
F2 C8 C9 C8 179.9(7) . 2_655
C7 C8 C9 C8 -0.8(4) . 2_655
